data_7000223
loop_
_publ_author_name
'Soran, Albert'
'Breunig, Hans J.'
'Lippolis, Vito'
'Arca, Massimiliano'
'Silvestru, Cristian'

_publ_section_title
;
 Monoorganobismuth(iii) dihalides containing the new pincer
 2,6-{MeN(CH2CH2)2NCH2}2C6H3 ligand: solution NMR, vibrational and
 single-crystal X-ray studies
;
_journal_issue 1
_journal_name_full 'Dalton Transactions'
_journal_page_first 77
_journal_page_last 84
_journal_paper_doi 10.1039/b811713f
_journal_year 2009
_chemical_formula_sum 'C18 H29 Bi Cl2 N4'
_chemical_formula_weight 581.33
_chemical_name_systematic
;
?
;
_space_group_IT_number 14
_symmetry_cell_setting monoclinic
_symmetry_space_group_name_Hall '-P 2yn'
_symmetry_space_group_name_H-M 'P 1 21/n 1'
_atom_sites_solution_hydrogens geom
_atom_sites_solution_primary direct
_atom_sites_solution_secondary difmap
_audit_creation_method SHELXL-97
_cell_angle_alpha 90.00
_cell_angle_beta 103.263(2)
_cell_angle_gamma 90.00
_cell_formula_units_Z 4
_cell_length_a 8.4030(10)
_cell_length_b 14.9333(19)
_cell_length_c 17.673(2)
_cell_measurement_reflns_used 7029
_cell_measurement_temperature 297(2)
_cell_measurement_theta_max 26.88
_cell_measurement_theta_min 2.37
_cell_volume 2158.5(4)
_computing_cell_refinement 'Bruker SMART'
_computing_data_collection 'Bruker SMART'
_computing_data_reduction 'Bruker SAINT'
_computing_molecular_graphics 'Bruker SHELXTL'
_computing_publication_material 'Bruker SHELXTL'
_computing_structure_refinement 'Bruker SHELXTL'
_computing_structure_solution 'Bruker SHELXTL'
_diffrn_ambient_temperature 297(2)
_diffrn_measured_fraction_theta_full 0.999
_diffrn_measured_fraction_theta_max 0.999
_diffrn_measurement_device_type 'CCD area detector'
_diffrn_measurement_method 'phi and omega scans'
_diffrn_radiation_monochromator graphite
_diffrn_radiation_source 'fine-focus sealed tube'
_diffrn_radiation_type MoK\a
_diffrn_radiation_wavelength 0.71073
_diffrn_reflns_av_R_equivalents 0.0474
_diffrn_reflns_av_sigmaI/netI 0.0345
_diffrn_reflns_limit_h_max 10
_diffrn_reflns_limit_h_min -10
_diffrn_reflns_limit_k_max 18
_diffrn_reflns_limit_k_min -18
_diffrn_reflns_limit_l_max 22
_diffrn_reflns_limit_l_min -22
_diffrn_reflns_number 22803
_diffrn_reflns_theta_full 26.37
_diffrn_reflns_theta_max 26.37
_diffrn_reflns_theta_min 1.81
_exptl_absorpt_coefficient_mu 8.424
_exptl_absorpt_correction_T_max 0.400
_exptl_absorpt_correction_T_min 0.204
_exptl_absorpt_correction_type multi-scan
_exptl_absorpt_process_details 'Bruker, 2001.'
_exptl_crystal_colour colourless
_exptl_crystal_density_diffrn 1.789
_exptl_crystal_density_method 'not measured'
_exptl_crystal_description block
_exptl_crystal_F_000 1128
_exptl_crystal_size_max 0.20
_exptl_crystal_size_mid 0.18
_exptl_crystal_size_min 0.11
_refine_diff_density_max 1.360
_refine_diff_density_min -1.991
_refine_diff_density_rms 0.130
_refine_ls_extinction_method none
_refine_ls_goodness_of_fit_ref 1.229
_refine_ls_hydrogen_treatment constr
_refine_ls_matrix_type full
_refine_ls_number_parameters 228
_refine_ls_number_reflns 4413
_refine_ls_number_restraints 0
_refine_ls_restrained_S_all 1.229
_refine_ls_R_factor_all 0.0408
_refine_ls_R_factor_gt 0.0370
_refine_ls_shift/su_max 0.002
_refine_ls_shift/su_mean 0.000
_refine_ls_structure_factor_coef Fsqd
_refine_ls_weighting_details 'calc w=1/[\s^2^(Fo^2^)+(0.0136P)^2^+6.3099P] where P=(Fo^2^+2Fc^2^)/3'
_refine_ls_weighting_scheme calc
_refine_ls_wR_factor_gt 0.0706
_refine_ls_wR_factor_ref 0.0720
_reflns_number_gt 4168
_reflns_number_total 4413
_reflns_threshold_expression >2sigma(I)
_cod_data_source_file b811713f.txt
_cod_data_source_block 619312
_cod_depositor_comments
;
The following automatic conversions were performed:
'_symmetry_cell_setting' value 'Monoclinic' changed to 'monoclinic'
according to '/home/saulius/struct/CIF-dictionaries/cif_core.dic'
dictionary named 'cif_core.dic' version 2.4.1 from 2010-06-29.

Automatic conversion script
Id: cif_fix_enum 1527 2010-12-29 10:47:43Z saulius 
;
_cod_original_cell_volume 2158.6(5)
_cod_original_sg_symbol_H-M 'P2(1)/n '
_cod_database_code 7000223

loop_
_symmetry_equiv_pos_as_xyz
'x, y, z'
'-x+1/2, y+1/2, -z+1/2'
'-x, -y, -z'
'x-1/2, -y-1/2, z-1/2'

loop_
_atom_site_label
_atom_site_type_symbol
_atom_site_fract_x
_atom_site_fract_y
_atom_site_fract_z
_atom_site_U_iso_or_equiv
_atom_site_adp_type
_atom_site_occupancy
_atom_site_symmetry_multiplicity
_atom_site_calc_flag
_atom_site_refinement_flags
_atom_site_disorder_assembly
_atom_site_disorder_group
Bi1 Bi 0.87016(2) 0.778632(14) 0.760612(11) 0.02701(7) Uani 1 1 d . . .
C1 C 0.9397(6) 0.6396(4) 0.7899(3) 0.0264(11) Uani 1 1 d . . .
C2 C 1.0606(7) 0.5995(4) 0.7583(3) 0.0315(12) Uani 1 1 d . . .
C3 C 1.0978(8) 0.5092(4) 0.7739(4) 0.0431(15) Uani 1 1 d . . .
H3 H 1.1745 0.4805 0.7520 0.052 Uiso 1 1 calc R . .
C4 C 1.0190(9) 0.4631(5) 0.8224(4) 0.0531(18) Uani 1 1 d . . .
H4 H 1.0468 0.4036 0.8343 0.064 Uiso 1 1 calc R . .
C5 C 0.9004(8) 0.5027(4) 0.8537(4) 0.0473(16) Uani 1 1 d . . .
H5 H 0.8485 0.4699 0.8858 0.057 Uiso 1 1 calc R . .
C6 C 0.8587(7) 0.5917(4) 0.8372(3) 0.0351(13) Uani 1 1 d . . .
C7 C 1.1504(7) 0.6557(4) 0.7113(3) 0.0377(14) Uani 1 1 d . . .
H7A H 1.2427 0.6844 0.7458 0.045 Uiso 1 1 calc R . .
H7B H 1.1925 0.6174 0.6760 0.045 Uiso 1 1 calc R . .
C8 C 0.7231(8) 0.6376(4) 0.8643(4) 0.0406(15) Uani 1 1 d . . .
H8A H 0.6214 0.6287 0.8260 0.049 Uiso 1 1 calc R . .
H8B H 0.7114 0.6103 0.9126 0.049 Uiso 1 1 calc R . .
C9 C 0.9357(7) 0.6859(4) 0.5953(3) 0.0366(14) Uani 1 1 d . . .
H9A H 0.8632 0.6425 0.6108 0.044 Uiso 1 1 calc R . .
H9B H 1.0025 0.6544 0.5658 0.044 Uiso 1 1 calc R . .
C10 C 0.8355(8) 0.7553(4) 0.5446(3) 0.0412(15) Uani 1 1 d . . .
H10A H 0.7703 0.7269 0.4984 0.049 Uiso 1 1 calc R . .
H10B H 0.7616 0.7833 0.5723 0.049 Uiso 1 1 calc R . .
C11 C 1.0412(8) 0.8643(4) 0.5913(3) 0.0403(15) Uani 1 1 d . . .
H11A H 0.9718 0.8935 0.6207 0.048 Uiso 1 1 calc R . .
H11B H 1.1105 0.9095 0.5760 0.048 Uiso 1 1 calc R . .
C12 C 1.1457(7) 0.7961(4) 0.6415(4) 0.0374(14) Uani 1 1 d . . .
H12A H 1.2194 0.7690 0.6131 0.045 Uiso 1 1 calc R . .
H12B H 1.2113 0.8251 0.6873 0.045 Uiso 1 1 calc R . .
C14 C 0.5965(7) 0.7812(5) 0.8783(4) 0.0413(15) Uani 1 1 d . . .
H14A H 0.5447 0.7517 0.9152 0.050 Uiso 1 1 calc R . .
H14B H 0.5230 0.7773 0.8273 0.050 Uiso 1 1 calc R . .
C15 C 0.6258(7) 0.8780(5) 0.9006(4) 0.0426(16) Uani 1 1 d . . .
H15A H 0.6737 0.9082 0.8626 0.051 Uiso 1 1 calc R . .
H15B H 0.5223 0.9068 0.9007 0.051 Uiso 1 1 calc R . .
C16 C 0.8910(7) 0.8465(4) 0.9730(3) 0.0399(14) Uani 1 1 d . . .
H16A H 0.9677 0.8527 1.0228 0.048 Uiso 1 1 calc R . .
H16B H 0.9353 0.8779 0.9344 0.048 Uiso 1 1 calc R . .
C17 C 0.8706(8) 0.7489(4) 0.9518(3) 0.0376(14) Uani 1 1 d . . .
H17A H 0.9756 0.7243 0.9485 0.045 Uiso 1 1 calc R . .
H17B H 0.8337 0.7170 0.9924 0.045 Uiso 1 1 calc R . .
C13 C 0.8429(9) 0.8888(5) 0.4694(4) 0.059(2) Uani 1 1 d . . .
H13A H 0.7809 0.8587 0.4241 0.088 Uiso 1 1 calc R . .
H13B H 0.9145 0.9317 0.4541 0.088 Uiso 1 1 calc R . .
H13C H 0.7697 0.9189 0.4954 0.088 Uiso 1 1 calc R . .
C18 C 0.7563(9) 0.9792(5) 1.0018(5) 0.060(2) Uani 1 1 d . . .
H18A H 0.7999 1.0127 0.9648 0.090 Uiso 1 1 calc R . .
H18B H 0.8307 0.9823 1.0519 0.090 Uiso 1 1 calc R . .
H18C H 0.6528 1.0041 1.0051 0.090 Uiso 1 1 calc R . .
Cl1 Cl 1.16441(18) 0.83358(12) 0.84181(9) 0.0440(4) Uani 1 1 d . . .
Cl2 Cl 0.58227(18) 0.71339(12) 0.67832(9) 0.0463(4) Uani 1 1 d . . .
N1 N 1.0428(5) 0.7254(3) 0.6656(3) 0.0305(10) Uani 1 1 d . . .
N2 N 0.9396(6) 0.8232(4) 0.5220(3) 0.0400(12) Uani 1 1 d . . .
N3 N 0.7520(5) 0.7351(3) 0.8769(3) 0.0312(11) Uani 1 1 d . . .
N4 N 0.7344(6) 0.8862(4) 0.9771(3) 0.0393(12) Uani 1 1 d . . .

loop_
_atom_site_aniso_label
_atom_site_aniso_U_11
_atom_site_aniso_U_22
_atom_site_aniso_U_33
_atom_site_aniso_U_23
_atom_site_aniso_U_13
_atom_site_aniso_U_12
Bi1 0.02403(11) 0.02990(12) 0.02706(11) -0.00013(9) 0.00579(8) 0.00047(9)
C1 0.026(3) 0.026(3) 0.026(3) 0.003(2) 0.002(2) 0.006(2)
C2 0.029(3) 0.034(3) 0.030(3) -0.001(2) 0.003(2) 0.001(2)
C3 0.041(4) 0.035(4) 0.054(4) -0.001(3) 0.013(3) 0.011(3)
C4 0.053(4) 0.036(4) 0.070(5) 0.014(3) 0.015(4) 0.003(3)
C5 0.052(4) 0.036(4) 0.055(4) 0.011(3) 0.013(3) -0.005(3)
C6 0.035(3) 0.036(3) 0.034(3) 0.003(3) 0.009(3) -0.007(3)
C7 0.034(3) 0.042(4) 0.040(3) 0.004(3) 0.014(3) 0.008(3)
C8 0.040(3) 0.042(4) 0.044(4) 0.002(3) 0.019(3) -0.009(3)
C9 0.041(3) 0.040(4) 0.030(3) -0.009(3) 0.011(3) -0.003(3)
C10 0.043(4) 0.054(4) 0.026(3) -0.007(3) 0.005(3) -0.001(3)
C11 0.042(3) 0.043(4) 0.039(3) 0.001(3) 0.015(3) -0.002(3)
C12 0.031(3) 0.043(4) 0.040(3) 0.002(3) 0.013(3) -0.001(3)
C14 0.027(3) 0.060(4) 0.038(3) -0.006(3) 0.012(3) 0.004(3)
C15 0.024(3) 0.058(4) 0.048(4) 0.005(3) 0.011(3) 0.013(3)
C16 0.041(3) 0.051(4) 0.026(3) -0.002(3) 0.005(3) 0.000(3)
C17 0.039(3) 0.046(4) 0.028(3) 0.004(3) 0.009(3) 0.004(3)
C13 0.066(5) 0.061(5) 0.047(4) 0.010(4) 0.010(4) 0.019(4)
C18 0.053(4) 0.052(5) 0.078(5) -0.016(4) 0.021(4) 0.000(4)
Cl1 0.0325(8) 0.0603(10) 0.0381(8) -0.0063(7) 0.0056(6) -0.0095(7)
Cl2 0.0310(8) 0.0633(11) 0.0414(8) -0.0092(8) 0.0019(6) -0.0057(7)
N1 0.026(2) 0.034(3) 0.031(2) 0.001(2) 0.0051(19) 0.001(2)
N2 0.048(3) 0.045(3) 0.029(3) 0.004(2) 0.013(2) 0.008(3)
N3 0.026(2) 0.037(3) 0.032(2) 0.000(2) 0.010(2) -0.003(2)
N4 0.037(3) 0.044(3) 0.038(3) -0.007(2) 0.012(2) -0.001(2)

loop_
_atom_type_symbol
_atom_type_description
_atom_type_scat_dispersion_real
_atom_type_scat_dispersion_imag
_atom_type_scat_source
C C 0.0033 0.0016 'International Tables Vol C Tables 4.2.6.8 and 6.1.1.4'
H H 0.0000 0.0000 'International Tables Vol C Tables 4.2.6.8 and 6.1.1.4'
N N 0.0061 0.0033 'International Tables Vol C Tables 4.2.6.8 and 6.1.1.4'
Cl Cl 0.1484 0.1585 'International Tables Vol C Tables 4.2.6.8 and 6.1.1.4'
Bi Bi -4.1077 10.2566 'International Tables Vol C Tables 4.2.6.8 and 6.1.1.4'

loop_
_geom_angle_atom_site_label_1
_geom_angle_atom_site_label_2
_geom_angle_atom_site_label_3
_geom_angle
_geom_angle_site_symmetry_1
_geom_angle_site_symmetry_3
_geom_angle_publ_flag
C1 Bi1 N3 72.59(18) . . ?
C1 Bi1 N1 72.69(17) . . ?
N3 Bi1 N1 145.26(15) . . ?
C1 Bi1 Cl1 90.01(14) . . ?
N3 Bi1 Cl1 97.33(11) . . ?
N1 Bi1 Cl1 81.71(11) . . ?
C1 Bi1 Cl2 86.72(14) . . ?
N3 Bi1 Cl2 82.90(11) . . ?
N1 Bi1 Cl2 96.09(11) . . ?
Cl1 Bi1 Cl2 176.50(5) . . ?
C6 C1 C2 121.3(5) . . ?
C6 C1 Bi1 119.3(4) . . ?
C2 C1 Bi1 119.4(4) . . ?
C3 C2 C1 118.9(5) . . ?
C3 C2 C7 122.1(5) . . ?
C1 C2 C7 119.0(5) . . ?
C4 C3 C2 119.2(6) . . ?
C5 C4 C3 121.9(6) . . ?
C4 C5 C6 119.8(6) . . ?
C5 C6 C1 119.0(6) . . ?
C5 C6 C8 122.9(5) . . ?
C1 C6 C8 118.0(5) . . ?
N1 C7 C2 111.8(5) . . ?
N3 C8 C6 112.7(5) . . ?
N1 C9 C10 112.1(5) . . ?
N2 C10 C9 110.9(5) . . ?
N2 C11 C12 111.3(5) . . ?
N1 C12 C11 110.6(5) . . ?
N3 C14 C15 111.1(5) . . ?
N4 C15 C14 110.8(5) . . ?
N4 C16 C17 110.7(5) . . ?
N3 C17 C16 112.0(5) . . ?
C9 N1 C12 108.9(4) . . ?
C9 N1 C7 110.6(5) . . ?
C12 N1 C7 109.3(4) . . ?
C9 N1 Bi1 110.2(3) . . ?
C12 N1 Bi1 114.7(3) . . ?
C7 N1 Bi1 103.0(3) . . ?
C10 N2 C11 109.6(5) . . ?
C10 N2 C13 111.1(6) . . ?
C11 N2 C13 112.7(5) . . ?
C17 N3 C14 109.6(5) . . ?
C17 N3 C8 109.0(5) . . ?
C14 N3 C8 110.1(5) . . ?
C17 N3 Bi1 112.1(3) . . ?
C14 N3 Bi1 113.6(4) . . ?
C8 N3 Bi1 102.1(3) . . ?
C15 N4 C18 111.7(6) . . ?
C15 N4 C16 107.5(4) . . ?
C18 N4 C16 110.4(5) . . ?

loop_
_geom_bond_atom_site_label_1
_geom_bond_atom_site_label_2
_geom_bond_distance
_geom_bond_site_symmetry_2
_geom_bond_publ_flag
Bi1 C1 2.187(5) . ?
Bi1 N3 2.563(4) . ?
Bi1 N1 2.583(5) . ?
Bi1 Cl1 2.6866(15) . ?
Bi1 Cl2 2.7024(15) . ?
C1 C6 1.391(8) . ?
C1 C2 1.402(7) . ?
C2 C3 1.397(8) . ?
C2 C7 1.500(8) . ?
C3 C4 1.380(9) . ?
C4 C5 1.380(10) . ?
C5 C6 1.388(8) . ?
C6 C8 1.500(8) . ?
C7 N1 1.490(7) . ?
C8 N3 1.484(7) . ?
C9 N1 1.480(7) . ?
C9 C10 1.497(9) . ?
C10 N2 1.454(8) . ?
C11 N2 1.458(8) . ?
C11 C12 1.496(8) . ?
C12 N1 1.487(7) . ?
C14 N3 1.483(7) . ?
C14 C15 1.503(9) . ?
C15 N4 1.452(8) . ?
C16 N4 1.460(7) . ?
C16 C17 1.504(9) . ?
C17 N3 1.477(7) . ?
C13 N2 1.462(8) . ?
C18 N4 1.456(8) . ?

loop_
_geom_torsion_atom_site_label_1
_geom_torsion_atom_site_label_2
_geom_torsion_atom_site_label_3
_geom_torsion_atom_site_label_4
_geom_torsion
_geom_torsion_site_symmetry_1
_geom_torsion_site_symmetry_2
_geom_torsion_site_symmetry_3
_geom_torsion_site_symmetry_4
_geom_torsion_publ_flag
N3 Bi1 C1 C6 16.2(4) . . . . ?
N1 Bi1 C1 C6 -164.8(5) . . . . ?
Cl1 Bi1 C1 C6 113.9(4) . . . . ?
Cl2 Bi1 C1 C6 -67.3(4) . . . . ?
N3 Bi1 C1 C2 -166.2(5) . . . . ?
N1 Bi1 C1 C2 12.8(4) . . . . ?
Cl1 Bi1 C1 C2 -68.6(4) . . . . ?
Cl2 Bi1 C1 C2 110.2(4) . . . . ?
C6 C1 C2 C3 1.0(8) . . . . ?
Bi1 C1 C2 C3 -176.5(4) . . . . ?
C6 C1 C2 C7 -176.7(5) . . . . ?
Bi1 C1 C2 C7 5.8(7) . . . . ?
C1 C2 C3 C4 -2.4(9) . . . . ?
C7 C2 C3 C4 175.1(6) . . . . ?
C2 C3 C4 C5 2.3(11) . . . . ?
C3 C4 C5 C6 -0.6(11) . . . . ?
C4 C5 C6 C1 -0.9(10) . . . . ?
C4 C5 C6 C8 175.5(6) . . . . ?
C2 C1 C6 C5 0.7(9) . . . . ?
Bi1 C1 C6 C5 178.2(5) . . . . ?
C2 C1 C6 C8 -175.9(5) . . . . ?
Bi1 C1 C6 C8 1.6(7) . . . . ?
C3 C2 C7 N1 147.8(6) . . . . ?
C1 C2 C7 N1 -34.7(7) . . . . ?
C5 C6 C8 N3 150.3(6) . . . . ?
C1 C6 C8 N3 -33.2(8) . . . . ?
N1 C9 C10 N2 57.1(6) . . . . ?
N2 C11 C12 N1 -58.7(6) . . . . ?
N3 C14 C15 N4 -59.6(6) . . . . ?
N4 C16 C17 N3 57.9(6) . . . . ?
C10 C9 N1 C12 -55.1(6) . . . . ?
C10 C9 N1 C7 -175.3(5) . . . . ?
C10 C9 N1 Bi1 71.5(5) . . . . ?
C11 C12 N1 C9 55.5(6) . . . . ?
C11 C12 N1 C7 176.4(5) . . . . ?
C11 C12 N1 Bi1 -68.5(5) . . . . ?
C2 C7 N1 C9 -78.4(6) . . . . ?
C2 C7 N1 C12 161.7(5) . . . . ?
C2 C7 N1 Bi1 39.3(5) . . . . ?
C1 Bi1 N1 C9 90.0(4) . . . . ?
N3 Bi1 N1 C9 91.7(4) . . . . ?
Cl1 Bi1 N1 C9 -177.4(4) . . . . ?
Cl2 Bi1 N1 C9 5.4(4) . . . . ?
C1 Bi1 N1 C12 -146.6(4) . . . . ?
N3 Bi1 N1 C12 -145.0(4) . . . . ?
Cl1 Bi1 N1 C12 -54.0(3) . . . . ?
Cl2 Bi1 N1 C12 128.7(4) . . . . ?
C1 Bi1 N1 C7 -28.0(3) . . . . ?
N3 Bi1 N1 C7 -26.3(5) . . . . ?
Cl1 Bi1 N1 C7 64.6(3) . . . . ?
Cl2 Bi1 N1 C7 -112.6(3) . . . . ?
C9 C10 N2 C11 -57.5(6) . . . . ?
C9 C10 N2 C13 177.2(5) . . . . ?
C12 C11 N2 C10 59.0(6) . . . . ?
C12 C11 N2 C13 -176.6(5) . . . . ?
C16 C17 N3 C14 -52.7(6) . . . . ?
C16 C17 N3 C8 -173.3(5) . . . . ?
C16 C17 N3 Bi1 74.5(5) . . . . ?
C15 C14 N3 C17 53.2(6) . . . . ?
C15 C14 N3 C8 173.1(5) . . . . ?
C15 C14 N3 Bi1 -73.2(5) . . . . ?
C6 C8 N3 C17 -78.0(6) . . . . ?
C6 C8 N3 C14 161.7(5) . . . . ?
C6 C8 N3 Bi1 40.7(5) . . . . ?
C1 Bi1 N3 C17 86.4(4) . . . . ?
N1 Bi1 N3 C17 84.8(4) . . . . ?
Cl1 Bi1 N3 C17 -1.3(4) . . . . ?
Cl2 Bi1 N3 C17 175.2(4) . . . . ?
C1 Bi1 N3 C14 -148.6(4) . . . . ?
N1 Bi1 N3 C14 -150.3(4) . . . . ?
Cl1 Bi1 N3 C14 123.7(4) . . . . ?
Cl2 Bi1 N3 C14 -59.8(4) . . . . ?
C1 Bi1 N3 C8 -30.1(3) . . . . ?
N1 Bi1 N3 C8 -31.7(5) . . . . ?
Cl1 Bi1 N3 C8 -117.8(3) . . . . ?
Cl2 Bi1 N3 C8 58.7(3) . . . . ?
C14 C15 N4 C18 -176.5(5) . . . . ?
C14 C15 N4 C16 62.3(6) . . . . ?
C17 C16 N4 C15 -61.1(6) . . . . ?
C17 C16 N4 C18 176.8(5) . . . . ?
